data_4501672
loop_
_publ_author_name
'da Silva, Cecilia C. P.'
'Martins, Felipe T.'
'Honorato, Sara B.'
'Boechat, N\'ubia'
'Ayala, Alejandro P.'
'Ellena, Javier'

_publ_section_title
;
 Triple Structural Transition below Room Temperature in the Antifilarial
 Drug Diethylcarbamazine Citrate
;
_journal_issue 7
_journal_name_full 'Crystal Growth &amp; Design'
_journal_page_first 3094
_journal_paper_doi 10.1021/cg100212q
_journal_volume 10
_journal_year 2010
_chemical_formula_moiety 'C10 H22 N3 O, C6 H7 O7'
_chemical_formula_sum 'C16 H29 N3 O8'
_chemical_formula_weight 391.42
_chemical_name_systematic
;
 diethylcarbamazine citrate
;
_space_group_IT_number 2
_symmetry_cell_setting triclinic
_symmetry_space_group_name_Hall '-P 1'
_symmetry_space_group_name_H-M 'P -1'
_atom_sites_solution_hydrogens geom
_atom_sites_solution_primary direct
_atom_sites_solution_secondary difmap
_audit_creation_method SHELXL-97
_cell_angle_alpha 90.140(3)
_cell_angle_beta 95.389(3)
_cell_angle_gamma 92.677(3)
_cell_formula_units_Z 4
_cell_length_a 13.656(5)
_cell_length_b 10.259(5)
_cell_length_c 13.902(6)
_cell_measurement_reflns_used 7372
_cell_measurement_temperature 100(2)
_cell_measurement_theta_max 26.733
_cell_measurement_theta_min 2.910
_cell_volume 1936.9(14)
_computing_cell_refinement 'HKL Scalepack (Otwinowski & Minor 1997)'
_computing_data_collection 'Collect (Bruker AXS BV, 1997-2004)'
_computing_data_reduction 'HKL Denzo and Scalepack (Otwinowski & Minor 1997)'
_computing_structure_refinement 'SHELXL-97 (Sheldrick, 1997)'
_diffrn_ambient_temperature 100(2)
_diffrn_measured_fraction_theta_full 0.982
_diffrn_measured_fraction_theta_max 0.977
_diffrn_measurement_device '95mm CCD camera on \k-goniostat'
_diffrn_measurement_device_type KappaCCD
_diffrn_measurement_method 'CCD rotation images, thick slices'
_diffrn_radiation_monochromator graphite
_diffrn_radiation_probe x-ray
_diffrn_radiation_source 'fine-focus sealed tube'
_diffrn_radiation_type MoK\a
_diffrn_radiation_wavelength 0.71073
_diffrn_reflns_av_R_equivalents 0.0601
_diffrn_reflns_av_sigmaI/netI 0.0771
_diffrn_reflns_limit_h_max 17
_diffrn_reflns_limit_h_min -17
_diffrn_reflns_limit_k_max 12
_diffrn_reflns_limit_k_min -12
_diffrn_reflns_limit_l_max 17
_diffrn_reflns_limit_l_min -17
_diffrn_reflns_number 14507
_diffrn_reflns_theta_full 25.50
_diffrn_reflns_theta_max 26.75
_diffrn_reflns_theta_min 3.21
_exptl_absorpt_coefficient_mu 0.108
_exptl_absorpt_correction_type none
_exptl_crystal_colour colourless
_exptl_crystal_density_diffrn 1.342
_exptl_crystal_density_method 'not measured'
_exptl_crystal_description prism
_exptl_crystal_F_000 840
_exptl_crystal_size_max 0.35
_exptl_crystal_size_mid 0.20
_exptl_crystal_size_min 0.09
_refine_diff_density_max 0.402
_refine_diff_density_min -0.425
_refine_diff_density_rms 0.107
_refine_ls_extinction_method none
_refine_ls_goodness_of_fit_ref 1.027
_refine_ls_hydrogen_treatment mixed
_refine_ls_matrix_type full
_refine_ls_number_parameters 512
_refine_ls_number_reflns 8042
_refine_ls_number_restraints 0
_refine_ls_restrained_S_all 1.027
_refine_ls_R_factor_all 0.0908
_refine_ls_R_factor_gt 0.0617
_refine_ls_shift/su_max 0.005
_refine_ls_shift/su_mean 0.001
_refine_ls_structure_factor_coef Fsqd
_refine_ls_weighting_details 'calc w=1/[\s^2^(Fo^2^)+(0.0900P)^2^+0.0000P] where P=(Fo^2^+2Fc^2^)/3'
_refine_ls_weighting_scheme calc
_refine_ls_wR_factor_gt 0.1514
_refine_ls_wR_factor_ref 0.1693
_reflns_number_gt 5670
_reflns_number_total 8042
_reflns_threshold_expression >2sigma(I)
_cod_data_source_file cg100212q_si_001.cif
_cod_data_source_block DECCitrate_100K
_cod_database_code 4501672

loop_
_symmetry_equiv_pos_as_xyz
'x, y, z'
'-x, -y, -z'

loop_
_atom_site_label
_atom_site_type_symbol
_atom_site_fract_y
_atom_site_fract_x
_atom_site_fract_z
_atom_site_U_iso_or_equiv
_atom_site_adp_type
_atom_site_occupancy
_atom_site_symmetry_multiplicity
_atom_site_calc_flag
_atom_site_refinement_flags
O7C O 0.50669(15) -0.11155(11) 0.79493(11) 0.0307(4) Uani 1 1 d .
O4C O 0.53205(14) 0.24315(11) 0.92021(10) 0.0285(3) Uani 1 1 d .
O5D O 0.15461(15) 0.13453(11) 0.42279(11) 0.0308(4) Uani 1 1 d .
O7D O -0.01868(15) -0.10995(11) 0.29570(12) 0.0312(4) Uani 1 1 d .
O2C O 0.40364(14) 0.15567(11) 0.56596(10) 0.0301(3) Uani 1 1 d .
O4D O 0.00593(14) 0.25029(11) 0.41933(10) 0.0293(3) Uani 1 1 d .
O3C O 0.57703(14) 0.19114(11) 0.73301(11) 0.0281(3) Uani 1 1 d .
O2D O 0.11371(14) 0.15605(12) 0.06504(11) 0.0324(4) Uani 1 1 d .
O1A O 0.24301(15) 0.66050(11) 0.19381(11) 0.0319(4) Uani 1 1 d .
O1C O 0.19760(14) 0.19255(11) 0.59775(10) 0.0280(3) Uani 1 1 d .
O3D O -0.05582(14) 0.19144(11) 0.23371(10) 0.0286(4) Uani 1 1 d .
O1 O 0.78860(15) 0.34362(11) 0.30535(10) 0.0319(4) Uani 1 1 d .
O5C O 0.36314(14) 0.13230(11) 0.92325(11) 0.0296(3) Uani 1 1 d .
O6D O -0.11984(17) 0.02334(12) 0.35667(13) 0.0414(4) Uani 1 1 d .
O1D O 0.32443(14) 0.19280(10) 0.09698(10) 0.0278(3) Uani 1 1 d .
O6C O 0.62899(16) 0.02104(11) 0.85152(12) 0.0388(4) Uani 1 1 d .
N2A N 0.15360(18) 0.83056(13) -0.03856(13) 0.0270(4) Uani 1 1 d .
N3A N 0.28128(17) 0.53112(13) 0.08269(13) 0.0299(4) Uani 1 1 d .
N3 N 0.83787(17) 0.47020(13) 0.42124(13) 0.0301(4) Uani 1 1 d .
N2 N 0.67310(18) 0.16290(13) 0.53853(13) 0.0266(4) Uani 1 1 d .
N1 N 0.68277(17) 0.34618(13) 0.45010(13) 0.0287(4) Uani 1 1 d .
N1A N 0.12939(18) 0.64749(13) 0.05100(13) 0.0302(4) Uani 1 1 d .
C1 C 0.5963(2) 0.26294(15) 0.41199(16) 0.0292(5) Uani 1 1 d .
H11 H 0.5863 0.2645 0.3428 0.035 Uiso 1 1 calc R
H12 H 0.5108 0.2694 0.4409 0.035 Uiso 1 1 calc R
C2C C 0.3417(2) 0.20192(15) 0.73107(14) 0.0266(5) Uani 1 1 d .
H2C1 H 0.2644 0.1812 0.7653 0.032 Uiso 1 1 calc R
H2C2 H 0.3542 0.2726 0.7454 0.032 Uiso 1 1 calc R
C1A C 0.0573(2) 0.73338(15) 0.08654(16) 0.0302(5) Uani 1 1 d .
H1A1 H 0.0440 0.7324 0.1555 0.036 Uiso 1 1 calc R
H1A2 H -0.0278 0.7293 0.0555 0.036 Uiso 1 1 calc R
C6 C 0.7721(2) 0.38397(15) 0.38771(15) 0.0279(5) Uani 1 1 d .
C4C C 0.4478(2) 0.04166(15) 0.74634(15) 0.0257(4) Uani 1 1 d .
H4C1 H 0.3585 0.0188 0.7569 0.031 Uiso 1 1 calc R
H4C2 H 0.4662 0.0275 0.6782 0.031 Uiso 1 1 calc R
C4D C 0.0578(2) 0.04374(15) 0.24723(15) 0.0266(4) Uani 1 1 d .
H4D2 H 0.0357 0.0288 0.1794 0.032 Uiso 1 1 calc R
H4D1 H 0.1451 0.0217 0.2569 0.032 Uiso 1 1 calc R
C3C C 0.45934(19) 0.15321(15) 0.77147(14) 0.0243(4) Uani 1 1 d .
C3 C 0.7656(2) 0.24642(16) 0.57366(16) 0.0294(5) Uani 1 1 d .
H31 H 0.8490 0.2387 0.5417 0.035 Uiso 1 1 calc R
H32 H 0.7797 0.2460 0.6426 0.035 Uiso 1 1 calc R
C2A C 0.1268(2) 0.82904(16) 0.06765(15) 0.0294(5) Uani 1 1 d .
H2A1 H 0.0735 0.8835 0.0894 0.035 Uiso 1 1 calc R
H2A2 H 0.2085 0.8368 0.1035 0.035 Uiso 1 1 calc R
C3D C 0.0592(2) 0.15520(16) 0.27144(14) 0.0255(4) Uani 1 1 d .
C1C C 0.3155(2) 0.18033(15) 0.62300(15) 0.0257(4) Uani 1 1 d .
C3A C 0.2292(2) 0.74322(16) -0.07395(15) 0.0305(5) Uani 1 1 d .
H3A1 H 0.3141 0.7478 -0.0426 0.037 Uiso 1 1 calc R
H3A2 H 0.2426 0.7430 -0.1430 0.037 Uiso 1 1 calc R
C6D C 0.0680(2) 0.18391(15) 0.38067(14) 0.0252(4) Uani 1 1 d .
C9A C 0.2108(2) 0.44652(16) 0.02879(16) 0.0314(5) Uani 1 1 d .
H9A2 H 0.1292 0.4682 0.0047 0.038 Uiso 1 1 calc R
H9A1 H 0.1899 0.3971 0.0728 0.038 Uiso 1 1 calc R
C6A C 0.2201(2) 0.61520(16) 0.11354(15) 0.0281(5) Uani 1 1 d .
C2D C 0.1805(2) 0.20522(16) 0.22955(15) 0.0289(5) Uani 1 1 d .
H2D2 H 0.1739 0.2759 0.2419 0.035 Uiso 1 1 calc R
H2D1 H 0.2564 0.1874 0.2647 0.035 Uiso 1 1 calc R
C4 C 0.7111(2) 0.34364(16) 0.55290(15) 0.0302(5) Uani 1 1 d .
H41 H 0.6318 0.3538 0.5895 0.036 Uiso 1 1 calc R
H42 H 0.7737 0.3969 0.5738 0.036 Uiso 1 1 calc R
C4A C 0.1571(2) 0.64845(16) -0.05278(15) 0.0317(5) Uani 1 1 d .
H4A1 H 0.0757 0.6411 -0.0889 0.038 Uiso 1 1 calc R
H4A2 H 0.2093 0.5931 -0.0738 0.038 Uiso 1 1 calc R
C5 C 0.7230(2) 0.06653(16) 0.56032(17) 0.0345(5) Uani 1 1 d .
H52 H 0.6618 0.0144 0.5370 0.052 Uiso 1 1 calc R
H53 H 0.7340 0.0661 0.6289 0.052 Uiso 1 1 calc R
H51 H 0.8055 0.0571 0.5291 0.052 Uiso 1 1 calc R
C1D C 0.2048(2) 0.18150(15) 0.12226(15) 0.0257(4) Uani 1 1 d .
C2 C 0.6485(2) 0.16505(16) 0.43239(15) 0.0294(5) Uani 1 1 d .
H21 H 0.5859 0.1123 0.4102 0.035 Uiso 1 1 calc R
H22 H 0.7291 0.1547 0.3974 0.035 Uiso 1 1 calc R
C6C C 0.45743(19) 0.17980(15) 0.88112(15) 0.0253(4) Uani 1 1 d .
C5C C 0.5376(2) -0.01548(15) 0.80361(15) 0.0267(5) Uani 1 1 d .
C7A C 0.3960(2) 0.50941(17) 0.13851(18) 0.0354(5) Uani 1 1 d .
H7A2 H 0.4409 0.5712 0.1619 0.042 Uiso 1 1 calc R
H7A1 H 0.4550 0.4732 0.0955 0.042 Uiso 1 1 calc R
C5A C 0.2218(2) 0.92461(17) -0.05978(17) 0.0345(5) Uani 1 1 d .
H5A2 H 0.1709 0.9789 -0.0361 0.052 Uiso 1 1 calc R
H5A3 H 0.2328 0.9250 -0.1283 0.052 Uiso 1 1 calc R
H5A1 H 0.3058 0.9307 -0.0286 0.052 Uiso 1 1 calc R
C1AE C 0.2869(2) 0.39974(17) -0.05561(18) 0.0391(6) Uani 1 1 d .
H10A2 H 0.2360 0.3452 -0.0872 0.059 Uiso 1 1 calc R
H10A3 H 0.3671 0.3768 -0.0323 0.059 Uiso 1 1 calc R
H10A1 H 0.3058 0.4476 -0.1006 0.059 Uiso 1 1 calc R
C9 C 0.7702(2) 0.55089(17) 0.47412(17) 0.0363(5) Uani 1 1 d .
H91 H 0.8283 0.6093 0.4806 0.044 Uiso 1 1 calc R
H92 H 0.7504 0.5331 0.5386 0.044 Uiso 1 1 calc R
C5D C -0.0363(2) -0.01355(16) 0.30630(15) 0.0283(5) Uani 1 1 d .
C7 C 0.9536(2) 0.49938(18) 0.36668(17) 0.0360(5) Uani 1 1 d .
H72 H 0.9958 0.4403 0.3415 0.043 Uiso 1 1 calc R
H71 H 1.0144 0.5370 0.4109 0.043 Uiso 1 1 calc R
C10 C 0.6447(2) 0.57531(18) 0.4257(2) 0.0444(6) Uani 1 1 d .
H102 H 0.6055 0.6284 0.4636 0.067 Uiso 1 1 calc R
H103 H 0.5855 0.5185 0.4206 0.067 Uiso 1 1 calc R
H101 H 0.6636 0.5945 0.3624 0.067 Uiso 1 1 calc R
C8A C 0.3676(3) 0.4506(2) 0.2241(2) 0.0480(7) Uani 1 1 d .
H8A2 H 0.4480 0.4396 0.2561 0.072 Uiso 1 1 calc R
H8A3 H 0.3252 0.3884 0.2019 0.072 Uiso 1 1 calc R
H8A1 H 0.3118 0.4866 0.2685 0.072 Uiso 1 1 calc R
C8 C 0.9267(3) 0.55986(19) 0.28333(18) 0.0431(6) Uani 1 1 d .
H82 H 1.0072 0.5755 0.2519 0.065 Uiso 1 1 calc R
H83 H 0.8874 0.6197 0.3074 0.065 Uiso 1 1 calc R
H81 H 0.8685 0.5227 0.2379 0.065 Uiso 1 1 calc R
H2 H 0.591(3) 0.176(2) 0.570(2) 0.052 Uiso 1 1 d .
H2A H 0.074(3) 0.821(2) -0.073(2) 0.052 Uiso 1 1 d .
H5C H 0.348(3) 0.160(2) 0.993(2) 0.065 Uiso 1 1 d .
H3D H -0.082(3) 0.235(2) 0.269(2) 0.065 Uiso 1 1 d .
H3C H 0.616(3) 0.234(2) 0.773(2) 0.065 Uiso 1 1 d .
H5D H 0.173(3) 0.162(2) 0.489(2) 0.065 Uiso 1 1 d .
H7C H 0.569(3) -0.143(2) 0.833(2) 0.065 Uiso 1 1 d .
H7D H -0.078(3) -0.142(2) 0.336(2) 0.064(9) Uiso 1 1 d .

loop_
_atom_site_aniso_label
_atom_site_aniso_U_22
_atom_site_aniso_U_11
_atom_site_aniso_U_33
_atom_site_aniso_U_13
_atom_site_aniso_U_23
_atom_site_aniso_U_12
O7C 0.0322(8) 0.0241(8) 0.0358(9) 0.0038(6) -0.0056(7) -0.0002(6)
O4C 0.0288(8) 0.0303(8) 0.0256(7) -0.0002(6) -0.0013(6) -0.0015(6)
O5D 0.0327(8) 0.0358(8) 0.0244(8) 0.0012(6) -0.0029(6) 0.0102(7)
O7D 0.0316(8) 0.0262(8) 0.0358(9) 0.0024(7) 0.0068(7) 0.0014(7)
O2C 0.0279(8) 0.0368(8) 0.0254(8) 0.0014(6) 0.0022(6) 0.0022(7)
O4D 0.0303(8) 0.0322(8) 0.0253(8) 0.0007(6) 0.0013(6) 0.0052(7)
O3C 0.0256(8) 0.0317(8) 0.0260(8) 0.0003(6) 0.0041(6) -0.0052(6)
O2D 0.0262(8) 0.0427(9) 0.0280(8) 0.0023(7) -0.0005(6) 0.0018(7)
O1A 0.0331(8) 0.0326(8) 0.0290(8) 0.0006(7) 0.0020(6) -0.0047(7)
O1C 0.0265(7) 0.0312(8) 0.0265(8) 0.0030(6) -0.0015(6) 0.0015(6)
O3D 0.0277(8) 0.0330(8) 0.0253(8) -0.0008(6) -0.0015(6) 0.0080(7)
O1 0.0359(8) 0.0321(8) 0.0277(8) 0.0011(7) 0.0022(6) 0.0056(7)
O5C 0.0297(8) 0.0339(8) 0.0247(8) 0.0021(6) 0.0035(6) -0.0034(7)
O6D 0.0440(10) 0.0316(8) 0.0489(10) 0.0039(7) 0.0219(8) 0.0039(8)
O1D 0.0268(7) 0.0302(8) 0.0264(8) 0.0034(6) 0.0023(6) 0.0013(6)
O6C 0.0374(9) 0.0307(8) 0.0479(10) 0.0031(7) -0.0162(8) -0.0013(7)
N2A 0.0261(9) 0.0300(9) 0.0247(9) 0.0019(7) 0.0000(7) 0.0003(8)
N3A 0.0284(9) 0.0283(9) 0.0325(10) 0.0016(8) -0.0027(8) -0.0003(8)
N3 0.0297(9) 0.0302(10) 0.0306(10) 0.0030(8) 0.0032(8) 0.0003(8)
N2 0.0278(9) 0.0256(9) 0.0264(9) 0.0016(7) 0.0030(7) 0.0016(7)
N1 0.0328(10) 0.0265(9) 0.0260(9) 0.0012(7) -0.0001(7) -0.0041(8)
N1A 0.0342(10) 0.0302(9) 0.0263(9) 0.0014(7) 0.0014(8) 0.0036(8)
C1 0.0288(11) 0.0275(11) 0.0311(11) 0.0025(9) -0.0018(9) -0.0013(9)
C2C 0.0272(11) 0.0281(11) 0.0245(10) 0.0016(8) -0.0008(8) 0.0024(9)
C1A 0.0308(11) 0.0304(11) 0.0296(11) 0.0024(9) 0.0038(9) 0.0031(9)
C6 0.0290(11) 0.0277(11) 0.0275(11) 0.0024(9) -0.0003(9) 0.0061(9)
C4C 0.0264(10) 0.0264(10) 0.0242(10) 0.0021(8) -0.0013(8) 0.0007(9)
C4D 0.0266(10) 0.0261(10) 0.0269(11) 0.0017(8) 0.0014(8) 0.0029(9)
C3C 0.0232(10) 0.0275(10) 0.0219(10) 0.0011(8) 0.0019(8) -0.0010(8)
C3 0.0255(10) 0.0353(12) 0.0272(11) 0.0035(9) -0.0006(8) -0.0020(9)
C2A 0.0313(11) 0.0307(11) 0.0256(11) -0.0003(9) 0.0010(9) 0.0020(9)
C3D 0.0246(10) 0.0297(11) 0.0225(10) 0.0019(8) 0.0001(8) 0.0049(9)
C1C 0.0266(11) 0.0251(10) 0.0260(11) 0.0046(8) -0.0005(8) 0.0015(9)
C3A 0.0288(11) 0.0373(12) 0.0257(11) 0.0014(9) -0.0003(9) 0.0072(10)
C6D 0.0239(10) 0.0289(11) 0.0226(10) 0.0025(8) 0.0002(8) 0.0000(9)
C9A 0.0292(11) 0.0279(11) 0.0361(12) 0.0001(9) 0.0000(9) -0.0020(9)
C6A 0.0266(10) 0.0295(11) 0.0279(11) 0.0036(9) 0.0036(8) -0.0030(9)
C2D 0.0296(11) 0.0313(11) 0.0250(11) 0.0008(9) 0.0017(9) -0.0014(9)
C4 0.0322(11) 0.0331(12) 0.0244(11) 0.0014(9) 0.0021(9) -0.0047(9)
C4A 0.0383(12) 0.0312(11) 0.0255(11) -0.0007(9) -0.0021(9) 0.0062(10)
C5 0.0386(13) 0.0325(12) 0.0339(12) 0.0062(10) 0.0039(10) 0.0109(10)
C1D 0.0261(10) 0.0254(10) 0.0261(10) 0.0040(8) 0.0017(8) 0.0018(9)
C2 0.0334(11) 0.0289(11) 0.0252(11) -0.0003(9) 0.0001(9) 0.0003(9)
C6C 0.0227(10) 0.0277(11) 0.0257(10) 0.0027(8) 0.0013(8) 0.0036(9)
C5C 0.0271(11) 0.0276(11) 0.0251(10) 0.0011(9) 0.0020(8) 0.0020(9)
C7A 0.0305(11) 0.0324(12) 0.0429(13) 0.0037(10) -0.0040(10) -0.0027(10)
C5A 0.0346(12) 0.0348(12) 0.0336(12) 0.0040(10) 0.0005(10) -0.0067(10)
C1AE 0.0364(13) 0.0335(12) 0.0455(14) -0.0060(11) 0.0019(11) 0.0014(10)
C9 0.0454(14) 0.0273(11) 0.0353(13) -0.0004(10) 0.0060(10) -0.0015(10)
C5D 0.0283(11) 0.0298(11) 0.0263(11) 0.0003(9) -0.0016(9) 0.0028(9)
C7 0.0303(12) 0.0387(13) 0.0393(13) 0.0076(11) 0.0028(10) -0.0015(10)
C10 0.0412(14) 0.0327(13) 0.0594(17) 0.0027(12) 0.0081(12) 0.0081(11)
C8A 0.0542(16) 0.0424(14) 0.0484(15) 0.0143(12) -0.0136(13) -0.0072(12)
C8 0.0447(14) 0.0448(14) 0.0420(14) 0.0158(12) 0.0092(11) 0.0025(12)

loop_
_atom_type_symbol
_atom_type_description
_atom_type_scat_dispersion_real
_atom_type_scat_dispersion_imag
_atom_type_scat_source
C C 0.0033 0.0016 'International Tables Vol C Tables 4.2.6.8 and 6.1.1.4'
H H 0.0000 0.0000 'International Tables Vol C Tables 4.2.6.8 and 6.1.1.4'
N N 0.0061 0.0033 'International Tables Vol C Tables 4.2.6.8 and 6.1.1.4'
O O 0.0106 0.0060 'International Tables Vol C Tables 4.2.6.8 and 6.1.1.4'

loop_
_geom_angle_atom_site_label_1
_geom_angle_atom_site_label_2
_geom_angle_atom_site_label_3
_geom_angle
C5C O7C H7C 107.8(19)
C6D O5D H5D 112.2(18)
C5D O7D H7D 109.3(18)
C3C O3C H3C 111(2)
C3D O3D H3D 111(2)
C6C O5C H5C 113.3(18)
C5A N2A C3A 111.68(17)
C5A N2A C2A 111.44(17)
C3A N2A C2A 109.92(16)
C5A N2A H2A 110.3(18)
C3A N2A H2A 104.4(17)
C2A N2A H2A 108.9(17)
C6A N3A C7A 116.34(18)
C6A N3A C9A 121.77(18)
C7A N3A C9A 116.66(17)
C6 N3 C9 121.23(18)
C6 N3 C7 116.69(17)
C9 N3 C7 115.92(18)
C5 N2 C3 111.31(17)
C5 N2 C2 111.30(16)
C3 N2 C2 109.67(17)
C5 N2 H2 112.3(17)
C3 N2 H2 106.2(17)
C2 N2 H2 105.8(17)
C6 N1 C4 122.10(18)
C6 N1 C1 117.61(17)
C4 N1 C1 112.14(17)
C6A N1A C1A 116.88(17)
C6A N1A C4A 120.90(18)
C1A N1A C4A 110.86(17)
N1 C1 C2 112.01(18)
N1 C1 H11 109.2
C2 C1 H11 109.2
N1 C1 H12 109.2
C2 C1 H12 109.2
H11 C1 H12 107.9
C1C C2C C3C 116.31(16)
C1C C2C H2C1 108.2
C3C C2C H2C1 108.2
C1C C2C H2C2 108.2
C3C C2C H2C2 108.2
H2C1 C2C H2C2 107.4
N1A C1A C2A 112.66(18)
N1A C1A H1A1 109.1
C2A C1A H1A1 109.1
N1A C1A H1A2 109.1
C2A C1A H1A2 109.1
H1A1 C1A H1A2 107.8
O1 C6 N3 122.3(2)
O1 C6 N1 121.7(2)
N3 C6 N1 115.99(18)
C5C C4C C3C 114.40(17)
C5C C4C H4C1 108.7
C3C C4C H4C1 108.7
C5C C4C H4C2 108.7
C3C C4C H4C2 108.7
H4C1 C4C H4C2 107.6
C5D C4D C3D 114.39(17)
C5D C4D H4D2 108.7
C3D C4D H4D2 108.7
C5D C4D H4D1 108.7
C3D C4D H4D1 108.7
H4D2 C4D H4D1 107.6
O3C C3C C4C 109.25(16)
O3C C3C C6C 109.65(16)
C4C C3C C6C 111.30(17)
O3C C3C C2C 110.44(17)
C4C C3C C2C 110.35(17)
C6C C3C C2C 105.81(16)
N2 C3 C4 110.29(18)
N2 C3 H31 109.6
C4 C3 H31 109.6
N2 C3 H32 109.6
C4 C3 H32 109.6
H31 C3 H32 108.1
N2A C2A C1A 110.09(17)
N2A C2A H2A1 109.6
C1A C2A H2A1 109.6
N2A C2A H2A2 109.6
C1A C2A H2A2 109.6
H2A1 C2A H2A2 108.2
O3D C3D C4D 108.98(17)
O3D C3D C6D 109.78(16)
C4D C3D C6D 111.88(17)
O3D C3D C2D 110.32(17)
C4D C3D C2D 110.81(16)
C6D C3D C2D 105.03(17)
O2C C1C O1C 124.35(19)
O2C C1C C2C 121.52(18)
O1C C1C C2C 114.10(17)
N2A C3A C4A 110.69(18)
N2A C3A H3A1 109.5
C4A C3A H3A1 109.5
N2A C3A H3A2 109.5
C4A C3A H3A2 109.5
H3A1 C3A H3A2 108.1
O4D C6D O5D 125.99(19)
O4D C6D C3D 121.51(18)
O5D C6D C3D 112.32(17)
N3A C9A C1AE 113.70(19)
N3A C9A H9A2 108.8
C1AE C9A H9A2 108.8
N3A C9A H9A1 108.8
C1AE C9A H9A1 108.8
H9A2 C9A H9A1 107.7
O1A C6A N3A 122.2(2)
O1A C6A N1A 121.02(19)
N3A C6A N1A 116.81(18)
C1D C2D C3D 116.78(18)
C1D C2D H2D2 108.1
C3D C2D H2D2 108.1
C1D C2D H2D1 108.1
C3D C2D H2D1 108.1
H2D2 C2D H2D1 107.3
N1 C4 C3 111.63(17)
N1 C4 H41 109.3
C3 C4 H41 109.3
N1 C4 H42 109.3
C3 C4 H42 109.3
H41 C4 H42 108.0
N1A C4A C3A 111.38(18)
N1A C4A H4A1 109.4
C3A C4A H4A1 109.4
N1A C4A H4A2 109.4
C3A C4A H4A2 109.4
H4A1 C4A H4A2 108.0
N2 C5 H52 109.5
N2 C5 H53 109.5
H52 C5 H53 109.5
N2 C5 H51 109.5
H52 C5 H51 109.5
H53 C5 H51 109.5
O2D C1D O1D 124.06(19)
O2D C1D C2D 121.32(19)
O1D C1D C2D 114.59(18)
N2 C2 C1 110.45(17)
N2 C2 H21 109.6
C1 C2 H21 109.6
N2 C2 H22 109.6
C1 C2 H22 109.6
H21 C2 H22 108.1
O4C C6C O5C 125.99(19)
O4C C6C C3C 121.35(19)
O5C C6C C3C 112.49(18)
O6C C5C O7C 123.15(19)
O6C C5C C4C 124.2(2)
O7C C5C C4C 112.60(18)
N3A C7A C8A 115.2(2)
N3A C7A H7A2 108.5
C8A C7A H7A2 108.5
N3A C7A H7A1 108.5
C8A C7A H7A1 108.5
H7A2 C7A H7A1 107.5
N2A C5A H5A2 109.5
N2A C5A H5A3 109.5
H5A2 C5A H5A3 109.5
N2A C5A H5A1 109.5
H5A2 C5A H5A1 109.5
H5A3 C5A H5A1 109.5
C9A C1AE H10A2 109.5
C9A C1AE H10A3 109.5
H10A2 C1AE H10A3 109.5
C9A C1AE H10A1 109.5
H10A2 C1AE H10A1 109.5
H10A3 C1AE H10A1 109.5
N3 C9 C10 113.60(19)
N3 C9 H91 108.8
C10 C9 H91 108.8
N3 C9 H92 108.8
C10 C9 H92 108.8
H91 C9 H92 107.7
O6D C5D O7D 123.4(2)
O6D C5D C4D 124.0(2)
O7D C5D C4D 112.63(17)
N3 C7 C8 115.09(19)
N3 C7 H72 108.5
C8 C7 H72 108.5
N3 C7 H71 108.5
C8 C7 H71 108.5
H72 C7 H71 107.5
C9 C10 H102 109.5
C9 C10 H103 109.5
H102 C10 H103 109.5
C9 C10 H101 109.5
H102 C10 H101 109.5
H103 C10 H101 109.5
C7A C8A H8A2 109.5
C7A C8A H8A3 109.5
H8A2 C8A H8A3 109.5
C7A C8A H8A1 109.5
H8A2 C8A H8A1 109.5
H8A3 C8A H8A1 109.5
C7 C8 H82 109.5
C7 C8 H83 109.5
H82 C8 H83 109.5
C7 C8 H81 109.5
H82 C8 H81 109.5
H83 C8 H81 109.5

loop_
_geom_bond_atom_site_label_1
_geom_bond_atom_site_label_2
_geom_bond_distance
O7C C5C 1.330(3)
O7C H7C 0.98(3)
O4C C6C 1.216(3)
O5D C6D 1.310(2)
O5D H5D 0.98(3)
O7D C5D 1.332(3)
O7D H7D 0.94(3)
O2C C1C 1.241(2)
O4D C6D 1.216(2)
O3C C3C 1.417(3)
O3C H3C 0.85(3)
O2D C1D 1.241(3)
O1A C6A 1.240(3)
O1C C1C 1.281(2)
O3D C3D 1.419(2)
O3D H3D 0.79(3)
O1 C6 1.239(3)
O5C C6C 1.310(3)
O5C H5C 1.02(3)
O6D C5D 1.207(3)
O1D C1D 1.284(3)
O6C C5C 1.209(3)
N2A C5A 1.488(3)
N2A C3A 1.498(3)
N2A C2A 1.504(3)
N2A H2A 0.94(3)
N3A C6A 1.368(3)
N3A C7A 1.465(3)
N3A C9A 1.475(3)
N3 C6 1.371(3)
N3 C9 1.469(3)
N3 C7 1.470(3)
N2 C5 1.491(3)
N2 C3 1.494(3)
N2 C2 1.500(3)
N2 H2 0.97(3)
N1 C6 1.379(3)
N1 C4 1.462(3)
N1 C1 1.467(3)
N1A C6A 1.387(3)
N1A C1A 1.463(3)
N1A C4A 1.472(3)
C1 C2 1.514(3)
C1 H11 0.9700
C1 H12 0.9700
C2C C1C 1.524(3)
C2C C3C 1.535(3)
C2C H2C1 0.9700
C2C H2C2 0.9700
C1A C2A 1.504(3)
C1A H1A1 0.9700
C1A H1A2 0.9700
C4C C5C 1.507(3)
C4C C3C 1.530(3)
C4C H4C1 0.9700
C4C H4C2 0.9700
C4D C5D 1.507(3)
C4D C3D 1.527(3)
C4D H4D2 0.9700
C4D H4D1 0.9700
C3C C6C 1.534(3)
C3 C4 1.516(3)
C3 H31 0.9700
C3 H32 0.9700
C2A H2A1 0.9700
C2A H2A2 0.9700
C3D C6D 1.534(3)
C3D C2D 1.534(3)
C3A C4A 1.514(3)
C3A H3A1 0.9700
C3A H3A2 0.9700
C9A C1AE 1.518(3)
C9A H9A2 0.9700
C9A H9A1 0.9700
C2D C1D 1.520(3)
C2D H2D2 0.9700
C2D H2D1 0.9700
C4 H41 0.9700
C4 H42 0.9700
C4A H4A1 0.9700
C4A H4A2 0.9700
C5 H52 0.9600
C5 H53 0.9600
C5 H51 0.9600
C2 H21 0.9700
C2 H22 0.9700
C7A C8A 1.519(3)
C7A H7A2 0.9700
C7A H7A1 0.9700
C5A H5A2 0.9600
C5A H5A3 0.9600
C5A H5A1 0.9600
C1AE H10A2 0.9600
C1AE H10A3 0.9600
C1AE H10A1 0.9600
C9 C10 1.516(4)
C9 H91 0.9700
C9 H92 0.9700
C7 C8 1.517(3)
C7 H72 0.9700
C7 H71 0.9700
C10 H102 0.9600
C10 H103 0.9600
C10 H101 0.9600
C8A H8A2 0.9600
C8A H8A3 0.9600
C8A H8A1 0.9600
C8 H82 0.9600
C8 H83 0.9600
C8 H81 0.9600
